data_4311489
loop_
_publ_author_name
'Hitoshi Miyasaka'
'Tomohiro Nezu'
'Kunihisa Sugimoto'
'Ken-ichi Sugiura'
'Masahiro Yamashita'
'Rodolphe Cl\'erac'

_publ_section_title
;
 Linear NiII-MnIII2-NiII Tetramers: An Oligomeric Component of the
 MnIII2NiII Single-Chain Magnets
;
_journal_name_full 'Inorganic Chemistry'
_journal_page_first 5486
_journal_page_last 5488
_journal_paper_doi 10.1021/ic049457q
_journal_volume 43
_journal_year 2004
_chemical_formula_moiety 'C46 H41 Cl2 Mn N8 Ni O3, 2(Cl O4)'
_chemical_formula_sum 'C46 H41 Cl4 Mn N8 Ni O11'
_chemical_formula_weight 1137.32
_space_group_IT_number 14
_symmetry_cell_setting monoclinic
_symmetry_Int_Tables_number 14
_symmetry_space_group_name_Hall '-P 2yn'
_symmetry_space_group_name_H-M 'P 1 21/n 1'
_cell_angle_alpha 90
_cell_angle_beta 94.706(2)
_cell_angle_gamma 90
_cell_formula_units_Z 4
_cell_length_a 12.796(6)
_cell_length_b 19.069(9)
_cell_length_c 20.225(9)
_cell_measurement_reflns_used 9096
_cell_measurement_temperature 123.1
_cell_measurement_theta_max 30.5
_cell_measurement_theta_min 1.0
_cell_volume 4918(4)
_computing_cell_refinement CrystalClear
_computing_data_collection CrystalClear
_computing_data_reduction CrystalStructure
_computing_publication_material 'CrystalStructure 3.6.0'
_computing_structure_refinement CRYSTALS
_computing_structure_solution SIR97
_diffrn_detector_area_resol_mean 7.31
_diffrn_measured_fraction_theta_full 0.9975
_diffrn_measured_fraction_theta_max 0.8490
_diffrn_measurement_device_type 'Rigaku Mercury'
_diffrn_measurement_method \w
_diffrn_radiation_type 'Mo K\a'
_diffrn_radiation_wavelength 0.7107
_diffrn_reflns_av_R_equivalents 0.044
_diffrn_reflns_limit_h_max 18
_diffrn_reflns_limit_h_min -17
_diffrn_reflns_limit_k_max 17
_diffrn_reflns_limit_k_min -25
_diffrn_reflns_limit_l_max 28
_diffrn_reflns_limit_l_min -22
_diffrn_reflns_theta_full 25.00
_diffrn_reflns_theta_max 30.61
_exptl_absorpt_coefficient_mu 0.924
_exptl_absorpt_correction_T_max 0.831
_exptl_absorpt_correction_T_min 0.710
_exptl_absorpt_correction_type multi-scan
_exptl_absorpt_process_details 'Jacobson, R. (1998) Private communication'
_exptl_crystal_colour brown
_exptl_crystal_density_diffrn 1.536
_exptl_crystal_density_method 'not measured'
_exptl_crystal_description prism
_exptl_crystal_F_000 2328.00
_exptl_crystal_size_max 0.25
_exptl_crystal_size_mid 0.21
_exptl_crystal_size_min 0.20
_refine_diff_density_max 1.16
_refine_diff_density_min -0.80
_refine_ls_extinction_method none
_refine_ls_goodness_of_fit_ref 1.005
_refine_ls_hydrogen_treatment refall
_refine_ls_number_parameters 681
_refine_ls_number_reflns 8604
_refine_ls_R_factor_gt 0.0530
_refine_ls_shift/su_max 0.0450
_refine_ls_structure_factor_coef Fsqd
_refine_ls_weighting_details 'w = 1/[0.0015Fo^2^ + 1.0000\s(Fo^2^)]/(4Fo^2^)'
_refine_ls_weighting_scheme calc
_refine_ls_wR_factor_ref 0.1540
_reflns_number_gt 6197
_reflns_number_total 12841
_reflns_threshold_expression F^2^>2.0\s(F^2^)
_cod_data_source_file ic049457qsi20040428_114358.cif
_cod_data_source_block '_miyasakacomp2'
_cod_depositor_comments
;

2021-04-13
Z value and formula fixed to values more according to usual
chemical conventions.                 miguel
;
_cod_original_formula_weight 2274.65
_cod_original_formula_moiety 'C92 H82 Cl8 N16 Mn2 O22 Ni2 '
_cod_original_formula_units_Z 2
_cod_original_cell_volume 4918.5(39)
_cod_original_formula_sum 'C92 H82 Cl8 N16 Mn2 O22 Ni2 '
_cod_database_code 4311489

loop_
_symmetry_equiv_pos_site_id
_symmetry_equiv_pos_as_xyz
1 +X,+Y,+Z
2 1/2-X,1/2+Y,1/2-Z
3 -X,-Y,-Z
4 1/2+X,1/2-Y,1/2+Z

loop_
_atom_site_label
_atom_site_type_symbol
_atom_site_fract_x
_atom_site_fract_y
_atom_site_fract_z
_atom_site_U_iso_or_equiv
_atom_site_adp_type
_atom_site_occupancy
_atom_site_symmetry_multiplicity
_atom_site_calc_flag
_atom_site_refinement_flags
_atom_site_disorder_assembly
_atom_site_disorder_group
Ni(1) Ni -0.10709(4) 0.05670(3) 0.29769(2) 0.0199(1) Uani 1.00 1 d . . .
Mn(1) Mn 0.02890(5) 0.04114(3) 0.07452(3) 0.0185(2) Uani 1.00 1 d . . .
Cl(1) Cl 0.02120(9) -0.30271(6) 0.20803(6) 0.0380(3) Uani 1.00 1 d . . .
Cl(2) Cl -0.14768(11) 0.39961(6) 0.03312(7) 0.0459(4) Uani 1.00 1 d . . .
Cl(3) Cl 0.50866(9) -0.19359(6) 0.05285(5) 0.0333(3) Uani 1.00 1 d . . .
Cl(4) Cl 0.29470(8) -0.12280(6) 0.30442(5) 0.0297(3) Uani 1.00 1 d . . .
O(1) O -0.0393(2) -0.04552(13) 0.04792(12) 0.0203(7) Uani 1.00 1 d . . .
O(2) O -0.0909(2) 0.0951(1) 0.05119(13) 0.0234(8) Uani 1.00 1 d . . .
O(3) O 0.0005(2) 0.0341(2) 0.17384(13) 0.0247(8) Uani 1.00 1 d . . .
O(4) O 0.6205(3) -0.1884(2) 0.0693(2) 0.0476(11) Uani 1.00 1 d . . .
O(5) O 0.4542(3) -0.1603(2) 0.1033(2) 0.0535(12) Uani 1.00 1 d . . .
O(6) O 0.4813(3) -0.1612(2) -0.0101(2) 0.0565(12) Uani 1.00 1 d . . .
O(7) O 0.4793(3) -0.2667(2) 0.0486(2) 0.0418(10) Uani 1.00 1 d . . .
O(8) O 0.2596(4) -0.1882(2) 0.3259(3) 0.081(2) Uani 1.00 1 d . . .
O(9) O 0.2082(3) -0.0772(2) 0.2937(2) 0.0638(13) Uani 1.00 1 d . . .
O(10) O 0.3694(4) -0.0947(3) 0.3532(2) 0.090(2) Uani 1.00 1 d . . .
O(11) O 0.3426(3) -0.1303(2) 0.2432(2) 0.0432(10) Uani 1.00 1 d . . .
N(1) N 0.1628(3) -0.0093(2) 0.0968(2) 0.0192(9) Uani 1.00 1 d . . .
N(2) N 0.1232(3) 0.1232(2) 0.0872(2) 0.0201(9) Uani 1.00 1 d . . .
N(3) N -0.0876(3) 0.0265(2) 0.2025(2) 0.0255(10) Uani 1.00 1 d . . .
N(4) N -0.2565(3) 0.0185(2) 0.2678(2) 0.0235(9) Uani 1.00 1 d . . .
N(5) N -0.1365(3) 0.1586(2) 0.2646(2) 0.0255(10) Uani 1.00 1 d . . .
N(6) N 0.0391(3) 0.1006(2) 0.3162(2) 0.0232(9) Uani 1.00 1 d . . .
N(7) N -0.1394(3) 0.0718(2) 0.3958(2) 0.0290(10) Uani 1.00 1 d . . .
N(8) N -0.0680(3) -0.0404(2) 0.3395(2) 0.0244(9) Uani 1.00 1 d . . .
C(1) C -0.0217(3) -0.1035(2) 0.0849(2) 0.0208(10) Uani 1.00 1 d . . .
C(2) C -0.1036(3) -0.1523(2) 0.0882(2) 0.0263(11) Uani 1.00 1 d . . .
C(3) C -0.0902(4) -0.2128(2) 0.1257(2) 0.0292(12) Uani 1.00 1 d . . .
C(4) C 0.0060(3) -0.2260(2) 0.1602(2) 0.0265(11) Uani 1.00 1 d . . .
C(5) C 0.0885(3) -0.1799(2) 0.1581(2) 0.0279(12) Uani 1.00 1 d . . .
C(6) C 0.0754(3) -0.1179(2) 0.1204(2) 0.0220(11) Uani 1.00 1 d . . .
C(7) C 0.1657(3) -0.0731(2) 0.1182(2) 0.0229(11) Uani 1.00 1 d . . .
C(8) C 0.2610(3) 0.0332(2) 0.0918(2) 0.0204(10) Uani 1.00 1 d . . .
C(9) C 0.3549(3) 0.0030(2) 0.1330(2) 0.0276(12) Uani 1.00 1 d . . .
C(10) C 0.2830(3) 0.0313(2) 0.0182(2) 0.0249(11) Uani 1.00 1 d . . .
C(11) C 0.2337(3) 0.1084(2) 0.1156(2) 0.0230(11) Uani 1.00 1 d . . .
C(12) C 0.2317(3) 0.1112(2) 0.1914(2) 0.0286(12) Uani 1.00 1 d . . .
C(13) C 0.3106(3) 0.1630(2) 0.0930(2) 0.0296(12) Uani 1.00 1 d . . .
C(14) C 0.0907(3) 0.1872(2) 0.0819(2) 0.0243(11) Uani 1.00 1 d . . .
C(15) C -0.0147(3) 0.2103(2) 0.0616(2) 0.0246(11) Uani 1.00 1 d . . .
C(16) C -0.0308(4) 0.2831(2) 0.0568(2) 0.0301(12) Uani 1.00 1 d . . .
C(17) C -0.1287(4) 0.3089(2) 0.0367(2) 0.0331(13) Uani 1.00 1 d . . .
C(18) C -0.2128(4) 0.2636(2) 0.0215(2) 0.0334(13) Uani 1.00 1 d . . .
C(19) C -0.1979(4) 0.1928(2) 0.0266(2) 0.0291(12) Uani 1.00 1 d . . .
C(20) C -0.0999(3) 0.1635(2) 0.0468(2) 0.0249(11) Uani 1.00 1 d . . .
C(21) C -0.1715(3) 0.0018(2) 0.1690(2) 0.0273(12) Uani 1.00 1 d . . .
C(22) C -0.2637(3) -0.0082(2) 0.2054(2) 0.0220(11) Uani 1.00 1 d . . .
C(23) C -0.3519(3) -0.0444(2) 0.1801(2) 0.0282(12) Uani 1.00 1 d . . .
C(24) C -0.4344(3) -0.0534(2) 0.2181(2) 0.0303(12) Uani 1.00 1 d . . .
C(25) C -0.4282(3) -0.0241(2) 0.2809(2) 0.0330(13) Uani 1.00 1 d . . .
C(26) C -0.3389(3) 0.0109(2) 0.3043(2) 0.0306(12) Uani 1.00 1 d . . .
C(27) C -0.2253(4) 0.1809(2) 0.2333(2) 0.0342(13) Uani 1.00 1 d . . .
C(28) C -0.2345(4) 0.2467(3) 0.2046(3) 0.042(2) Uani 1.00 1 d . . .
C(29) C -0.1495(4) 0.2902(2) 0.2087(2) 0.040(1) Uani 1.00 1 d . . .
C(30) C -0.0568(4) 0.2676(2) 0.2418(2) 0.0323(13) Uani 1.00 1 d . . .
C(31) C -0.0522(3) 0.2009(2) 0.2695(2) 0.0229(11) Uani 1.00 1 d . . .
C(32) C 0.0442(3) 0.1705(2) 0.3042(2) 0.0224(11) Uani 1.00 1 d . . .
C(33) C 0.1344(3) 0.2085(2) 0.3229(2) 0.0271(12) Uani 1.00 1 d . . .
C(34) C 0.2206(4) 0.1750(2) 0.3535(2) 0.0314(13) Uani 1.00 1 d . . .
C(35) C 0.2172(4) 0.1033(3) 0.3622(2) 0.0336(13) Uani 1.00 1 d . . .
C(36) C 0.1251(3) 0.0682(2) 0.3434(2) 0.0304(12) Uani 1.00 1 d . . .
C(37) C -0.1733(4) 0.1312(2) 0.4216(2) 0.0302(12) Uani 1.00 1 d . . .
C(38) C -0.2045(4) 0.1361(3) 0.4849(2) 0.044(2) Uani 1.00 1 d . . .
C(39) C -0.1965(5) 0.0762(3) 0.5249(3) 0.048(2) Uani 1.00 1 d . . .
C(40) C -0.1584(4) 0.0157(3) 0.4991(2) 0.040(2) Uani 1.00 1 d . . .
C(41) C -0.1298(3) 0.0145(2) 0.4341(2) 0.0293(12) Uani 1.00 1 d . . .
C(42) C -0.0886(3) -0.0492(2) 0.4033(2) 0.0225(11) Uani 1.00 1 d . . .
C(43) C -0.0692(4) -0.1126(2) 0.4359(2) 0.0319(13) Uani 1.00 1 d . . .
C(44) C -0.0262(4) -0.1677(2) 0.4019(2) 0.0333(13) Uani 1.00 1 d . . .
C(45) C -0.0049(4) -0.1581(2) 0.3375(2) 0.0317(13) Uani 1.00 1 d . . .
C(46) C -0.0267(3) -0.0939(2) 0.3075(2) 0.0276(12) Uani 1.00 1 d . . .
H(1) H -0.1693 -0.1435 0.0643 0.032 Uiso 1.00 1 c R . .
H(2) H -0.1464 -0.2450 0.1278 0.035 Uiso 1.00 1 c R . .
H(3) H 0.1540 -0.1899 0.1818 0.034 Uiso 1.00 1 c R . .
H(4) H 0.2321 -0.0918 0.1335 0.027 Uiso 1.00 1 c R . .
H(5) H 0.3586 0.0229 0.1767 0.033 Uiso 1.00 1 c R . .
H(6) H 0.4172 0.0139 0.1126 0.033 Uiso 1.00 1 c R . .
H(7) H 0.3473 -0.0470 0.1359 0.034 Uiso 1.00 1 c R . .
H(8) H 0.3272 -0.0081 0.0107 0.031 Uiso 1.00 1 c R . .
H(9) H 0.3172 0.0734 0.0071 0.031 Uiso 1.00 1 c R . .
H(10) H 0.2181 0.0268 -0.0088 0.031 Uiso 1.00 1 c R . .
H(11) H 0.1638 0.0970 0.2034 0.034 Uiso 1.00 1 c R . .
H(12) H 0.2458 0.1578 0.2064 0.034 Uiso 1.00 1 c R . .
H(13) H 0.2840 0.0800 0.2115 0.035 Uiso 1.00 1 c R . .
H(14) H 0.3675 0.1686 0.1266 0.036 Uiso 1.00 1 c R . .
H(15) H 0.3376 0.1478 0.0524 0.036 Uiso 1.00 1 c R . .
H(16) H 0.2755 0.2065 0.0858 0.036 Uiso 1.00 1 c R . .
H(17) H 0.1412 0.2228 0.0925 0.029 Uiso 1.00 1 c R . .
H(18) H 0.0258 0.3144 0.0674 0.036 Uiso 1.00 1 c R . .
H(19) H -0.2802 0.2819 0.0077 0.040 Uiso 1.00 1 c R . .
H(20) H -0.2557 0.1624 0.0161 0.035 Uiso 1.00 1 c R . .
H(21) H -0.1722 -0.0089 0.1231 0.033 Uiso 1.00 1 c R . .
H(22) H -0.3552 -0.0628 0.1363 0.033 Uiso 1.00 1 c R . .
H(23) H -0.4945 -0.0792 0.2018 0.036 Uiso 1.00 1 c R . .
H(24) H -0.4855 -0.0281 0.3077 0.040 Uiso 1.00 1 c R . .
H(25) H -0.3352 0.0302 0.3477 0.037 Uiso 1.00 1 c R . .
H(26) H -0.2846 0.1508 0.2304 0.040 Uiso 1.00 1 c R . .
H(27) H -0.2991 0.2614 0.1824 0.050 Uiso 1.00 1 c R . .
H(28) H -0.1540 0.3355 0.1889 0.048 Uiso 1.00 1 c R . .
H(29) H 0.0029 0.2974 0.2457 0.039 Uiso 1.00 1 c R . .
H(30) H 0.1366 0.2575 0.3145 0.033 Uiso 1.00 1 c R . .
H(31) H 0.2814 0.2009 0.3684 0.038 Uiso 1.00 1 c R . .
H(32) H 0.2771 0.0786 0.3808 0.040 Uiso 1.00 1 c R . .
H(33) H 0.1226 0.0189 0.3501 0.036 Uiso 1.00 1 c R . .
H(34) H -0.1760 0.1722 0.3949 0.036 Uiso 1.00 1 c R . .
H(35) H -0.2307 0.1789 0.5010 0.053 Uiso 1.00 1 c R . .
H(36) H -0.2171 0.0774 0.5690 0.058 Uiso 1.00 1 c R . .
H(37) H -0.1514 -0.0254 0.5256 0.049 Uiso 1.00 1 c R . .
H(38) H -0.0850 -0.1182 0.4807 0.038 Uiso 1.00 1 c R . .
H(39) H -0.0119 -0.2114 0.4233 0.040 Uiso 1.00 1 c R . .
H(40) H 0.0246 -0.1951 0.3135 0.038 Uiso 1.00 1 c R . .
H(41) H -0.0119 -0.0876 0.2626 0.033 Uiso 1.00 1 c R . .

loop_
_atom_site_aniso_label
_atom_site_aniso_U_11
_atom_site_aniso_U_22
_atom_site_aniso_U_33
_atom_site_aniso_U_12
_atom_site_aniso_U_13
_atom_site_aniso_U_23
Ni(1) 0.0186(3) 0.0223(3) 0.0189(3) -0.0023(2) 0.0022(2) -0.0000(2)
Mn(1) 0.0160(3) 0.0198(3) 0.0197(3) 0.0002(2) 0.0010(2) 0.0001(2)
Cl(1) 0.0400(7) 0.0247(6) 0.0496(7) 0.0019(5) 0.0062(6) 0.0145(5)
Cl(2) 0.0501(8) 0.0263(6) 0.0594(8) 0.0138(5) -0.0080(6) 0.0000(6)
Cl(3) 0.0361(6) 0.0352(6) 0.0300(6) -0.0028(5) 0.0097(5) -0.0013(5)
Cl(4) 0.0231(6) 0.0347(6) 0.0320(6) 0.0002(4) 0.0061(4) 0.0036(5)
O(1) 0.022(2) 0.021(2) 0.018(1) -0.0019(11) -0.0005(11) 0.0021(11)
O(2) 0.020(2) 0.023(2) 0.027(2) 0.0013(12) 0.0013(12) -0.0015(12)
O(3) 0.019(2) 0.036(2) 0.020(2) -0.0066(12) 0.0062(12) 0.0004(12)
O(4) 0.035(2) 0.062(3) 0.045(2) -0.010(2) -0.003(2) 0.001(2)
O(5) 0.075(3) 0.034(2) 0.056(2) -0.002(2) 0.033(2) -0.013(2)
O(6) 0.045(2) 0.080(3) 0.045(2) 0.001(2) 0.007(2) 0.024(2)
O(7) 0.049(2) 0.034(2) 0.045(2) -0.008(2) 0.015(2) -0.015(2)
O(8) 0.075(3) 0.056(3) 0.116(4) -0.004(2) 0.029(3) 0.045(3)
O(9) 0.048(2) 0.058(3) 0.089(3) 0.027(2) 0.027(2) 0.009(2)
O(10) 0.060(3) 0.166(5) 0.042(2) -0.045(3) -0.004(2) -0.014(3)
O(11) 0.047(2) 0.046(2) 0.039(2) 0.015(2) 0.017(2) 0.002(2)
N(1) 0.022(2) 0.018(2) 0.018(2) -0.001(1) 0.004(1) -0.0023(13)
N(2) 0.021(2) 0.022(2) 0.018(2) 0.004(1) 0.005(1) -0.0002(13)
N(3) 0.026(2) 0.025(2) 0.027(2) -0.004(2) 0.008(2) -0.003(2)
N(4) 0.021(2) 0.024(2) 0.025(2) -0.000(1) 0.004(2) 0.001(2)
N(5) 0.025(2) 0.024(2) 0.029(2) 0.003(2) 0.005(2) -0.001(2)
N(6) 0.023(2) 0.025(2) 0.022(2) 0.000(2) 0.002(2) -0.001(1)
N(7) 0.025(2) 0.036(2) 0.026(2) -0.004(2) 0.003(2) -0.005(2)
N(8) 0.022(2) 0.028(2) 0.024(2) -0.005(2) -0.001(2) 0.001(2)
C(1) 0.026(2) 0.018(2) 0.019(2) -0.000(2) 0.005(2) -0.003(2)
C(2) 0.023(2) 0.026(2) 0.029(2) 0.000(2) 0.002(2) 0.003(2)
C(3) 0.032(3) 0.025(2) 0.031(2) -0.005(2) 0.005(2) 0.003(2)
C(4) 0.030(2) 0.017(2) 0.032(2) 0.000(2) 0.003(2) 0.003(2)
C(5) 0.026(2) 0.026(2) 0.033(2) 0.006(2) 0.006(2) 0.004(2)
C(6) 0.022(2) 0.020(2) 0.024(2) 0.001(2) 0.005(2) 0.003(2)
C(7) 0.019(2) 0.027(2) 0.022(2) 0.005(2) -0.001(2) -0.001(2)
C(8) 0.016(2) 0.019(2) 0.027(2) -0.003(2) 0.002(2) -0.000(2)
C(9) 0.023(2) 0.026(2) 0.034(2) 0.002(2) -0.001(2) 0.006(2)
C(10) 0.027(2) 0.027(2) 0.021(2) 0.001(2) 0.007(2) -0.003(2)
C(11) 0.018(2) 0.026(2) 0.024(2) 0.001(2) 0.000(2) -0.003(2)
C(12) 0.024(2) 0.038(3) 0.023(2) 0.002(2) -0.002(2) -0.007(2)
C(13) 0.023(2) 0.023(2) 0.043(3) -0.001(2) 0.006(2) -0.007(2)
C(14) 0.020(2) 0.029(2) 0.024(2) -0.003(2) 0.004(2) -0.005(2)
C(15) 0.026(2) 0.024(2) 0.023(2) 0.004(2) 0.001(2) 0.000(2)
C(16) 0.033(3) 0.023(2) 0.034(3) 0.003(2) 0.003(2) -0.000(2)
C(17) 0.043(3) 0.024(2) 0.032(3) 0.011(2) 0.000(2) -0.001(2)
C(18) 0.032(3) 0.039(3) 0.029(2) 0.013(2) 0.002(2) -0.001(2)
C(19) 0.027(2) 0.032(3) 0.028(2) 0.006(2) -0.002(2) 0.002(2)
C(20) 0.023(2) 0.029(2) 0.024(2) 0.005(2) 0.006(2) -0.002(2)
C(21) 0.032(3) 0.027(2) 0.023(2) -0.002(2) 0.000(2) 0.001(2)
C(22) 0.021(2) 0.022(2) 0.023(2) 0.001(2) -0.000(2) 0.003(2)
C(23) 0.029(2) 0.026(2) 0.029(2) 0.000(2) -0.003(2) 0.001(2)
C(24) 0.017(2) 0.030(2) 0.043(3) -0.008(2) -0.005(2) 0.009(2)
C(25) 0.018(2) 0.039(3) 0.042(3) 0.002(2) 0.007(2) 0.013(2)
C(26) 0.024(2) 0.038(3) 0.030(2) 0.001(2) 0.008(2) 0.005(2)
C(27) 0.025(2) 0.026(2) 0.051(3) 0.003(2) -0.004(2) -0.001(2)
C(28) 0.035(3) 0.034(3) 0.055(3) 0.007(2) -0.009(2) 0.001(2)
C(29) 0.057(3) 0.021(2) 0.042(3) 0.001(2) 0.001(3) 0.004(2)
C(30) 0.039(3) 0.025(2) 0.033(3) -0.002(2) 0.001(2) 0.006(2)
C(31) 0.026(2) 0.023(2) 0.021(2) -0.003(2) 0.007(2) -0.006(2)
C(32) 0.026(2) 0.022(2) 0.020(2) -0.006(2) 0.006(2) -0.001(2)
C(33) 0.027(2) 0.025(2) 0.030(2) -0.008(2) 0.008(2) -0.003(2)
C(34) 0.026(2) 0.041(3) 0.028(2) -0.011(2) 0.006(2) -0.006(2)
C(35) 0.027(3) 0.047(3) 0.026(2) -0.004(2) -0.002(2) 0.002(2)
C(36) 0.027(2) 0.035(3) 0.029(2) -0.003(2) -0.000(2) 0.006(2)
C(37) 0.030(3) 0.028(2) 0.033(3) 0.003(2) 0.003(2) -0.003(2)
C(38) 0.055(3) 0.043(3) 0.034(3) -0.005(3) 0.012(3) -0.014(2)
C(39) 0.059(4) 0.054(3) 0.032(3) -0.012(3) 0.017(3) -0.016(3)
C(40) 0.044(3) 0.049(3) 0.029(3) -0.014(2) 0.008(2) -0.003(2)
C(41) 0.025(2) 0.034(3) 0.028(2) -0.008(2) 0.001(2) 0.001(2)
C(42) 0.022(2) 0.026(2) 0.020(2) -0.008(2) 0.003(2) 0.001(2)
C(43) 0.034(3) 0.036(3) 0.026(2) -0.011(2) 0.003(2) 0.006(2)
C(44) 0.033(3) 0.031(3) 0.035(3) -0.005(2) -0.001(2) 0.009(2)
C(45) 0.030(3) 0.035(3) 0.029(2) 0.005(2) 0.000(2) -0.000(2)
C(46) 0.025(2) 0.033(3) 0.026(2) 0.002(2) 0.005(2) 0.003(2)

loop_
_atom_type_symbol
_atom_type_description
_atom_type_scat_dispersion_real
_atom_type_scat_dispersion_imag
_atom_type_scat_source
C C 0.003 0.002
;
International Tables for Crystallography
(1992, Vol. C, Tables 4.2.6.8 and 6.1.1.4)
;
H H 0.000 0.000
;
International Tables for Crystallography
(1992, Vol. C, Table 6.1.1.4)
;
N N 0.006 0.003
;
International Tables for Crystallography
(1992, Vol. C, Tables 4.2.6.8 and 6.1.1.4)
;
O O 0.011 0.006
;
International Tables for Crystallography
(1992, Vol. C, Tables 4.2.6.8 and 6.1.1.4)
;
Cl Cl 0.148 0.159
;
International Tables for Crystallography
(1992, Vol. C, Tables 4.2.6.8 and 6.1.1.4)
;
Mn Mn 0.337 0.728
;
International Tables for Crystallography
(1992, Vol. C, Tables 4.2.6.8 and 6.1.1.4)
;
Ni Ni 0.339 1.112
;
International Tables for Crystallography
(1992, Vol. C, Tables 4.2.6.8 and 6.1.1.4)
;

loop_
_geom_angle_atom_site_label_1
_geom_angle_atom_site_label_2
_geom_angle_atom_site_label_3
_geom_angle
_geom_angle_publ_flag
_geom_angle_site_symmetry_1
_geom_angle_site_symmetry_2
_geom_angle_site_symmetry_3
Ni(1) N(3) O(3) 124.0(2) ? . . .
N(4) Ni(1) N(3) 79.0(1) ? . . .
N(5) Ni(1) N(3) 89.6(1) ? . . .
N(6) Ni(1) N(3) 96.1(1) ? . . .
N(7) Ni(1) N(3) 170.6(1) ? . . .
N(8) Ni(1) N(3) 95.0(1) ? . . .
Ni(1) N(3) C(21) 115.5(3) ? . . .
N(5) Ni(1) N(4) 95.5(1) ? . . .
N(6) Ni(1) N(4) 173.0(1) ? . . .
N(7) Ni(1) N(4) 94.3(1) ? . . .
N(8) Ni(1) N(4) 89.5(1) ? . . .
Ni(1) N(4) C(22) 113.0(3) ? . . .
Ni(1) N(4) C(26) 128.3(3) ? . . .
N(6) Ni(1) N(5) 79.4(1) ? . . .
N(7) Ni(1) N(5) 97.6(1) ? . . .
N(8) Ni(1) N(5) 173.8(1) ? . . .
Ni(1) N(5) C(27) 125.4(3) ? . . .
Ni(1) N(5) C(31) 114.4(3) ? . . .
N(7) Ni(1) N(6) 91.1(1) ? . . .
N(8) Ni(1) N(6) 96.0(1) ? . . .
Ni(1) N(6) C(32) 115.0(3) ? . . .
Ni(1) N(6) C(36) 126.2(3) ? . . .
N(8) Ni(1) N(7) 78.2(1) ? . . .
Ni(1) N(7) C(37) 126.0(3) ? . . .
Ni(1) N(7) C(41) 115.0(3) ? . . .
Ni(1) N(8) C(42) 116.1(3) ? . . .
Ni(1) N(8) C(46) 125.0(3) ? . . .
O(3) Mn(1) O(1) 96.0(1) ? . . .
O(1) Mn(1) O(1) 79.1(1) ? 55503 . .
O(2) Mn(1) O(1) 93.4(1) ? . . .
N(1) Mn(1) O(1) 90.6(1) ? . . .
N(2) Mn(1) O(1) 166.5(1) ? . . .
Mn(1) O(1) C(1) 120.0(2) ? . . .
Mn(1) O(1) Mn(1) 100.9(1) ? . . 55503
O(3) Mn(1) O(1) 172.8(1) ? . . 55503
O(2) Mn(1) O(1) 80.8(1) ? . . 55503
N(1) Mn(1) O(1) 97.3(1) ? . . 55503
N(2) Mn(1) O(1) 91.2(1) ? . . 55503
Mn(1) O(1) Mn(1) 100.9(1) ? . 55503 55503
Mn(1) O(1) C(1) 124.1(2) ? . 55503 55503
O(3) Mn(1) O(2) 94.3(1) ? . . .
N(1) Mn(1) O(2) 175.2(1) ? . . .
N(2) Mn(1) O(2) 94.3(1) ? . . .
Mn(1) O(2) C(20) 128.9(3) ? . . .
Mn(1) O(3) N(3) 131.1(2) ? . . .
N(1) Mn(1) O(3) 88.0(1) ? . . .
N(2) Mn(1) O(3) 94.5(1) ? . . .
N(2) Mn(1) N(1) 81.3(1) ? . . .
Mn(1) N(1) C(7) 122.3(3) ? . . .
Mn(1) N(1) C(8) 115.7(2) ? . . .
Mn(1) N(2) C(11) 116.3(2) ? . . .
Mn(1) N(2) C(14) 123.2(3) ? . . .
Cl(1) C(4) C(3) 118.8(3) ? . . .
Cl(1) C(4) C(5) 119.9(3) ? . . .
Cl(2) C(17) C(16) 119.1(3) ? . . .
Cl(2) C(17) C(18) 120.1(4) ? . . .
O(5) Cl(3) O(4) 109.7(2) ? . . .
O(6) Cl(3) O(4) 109.9(2) ? . . .
O(7) Cl(3) O(4) 109.2(2) ? . . .
O(6) Cl(3) O(5) 110.2(2) ? . . .
O(7) Cl(3) O(5) 109.4(2) ? . . .
O(7) Cl(3) O(6) 108.6(2) ? . . .
O(9) Cl(4) O(8) 109.2(3) ? . . .
O(10) Cl(4) O(8) 109.5(3) ? . . .
O(11) Cl(4) O(8) 110.4(3) ? . . .
O(10) Cl(4) O(9) 110.5(3) ? . . .
O(11) Cl(4) O(9) 108.3(2) ? . . .
O(11) Cl(4) O(10) 109.1(2) ? . . .
O(1) Mn(1) O(1) 79.1(1) ? . 55503 55503
C(1) O(1) Mn(1) 124.1(2) ? . . 55503
O(1) Mn(1) O(2) 80.8(1) ? . 55503 55503
O(1) Mn(1) N(2) 91.2(1) ? . 55503 55503
O(1) C(1) C(6) 122.9(4) ? . . .
O(1) C(1) C(2) 118.7(3) ? . . .
O(2) C(20) C(15) 123.3(4) ? . . .
O(2) C(20) C(19) 119.1(4) ? . . .
O(3) N(3) C(21) 120.4(3) ? . . .
N(1) C(7) C(6) 124.6(4) ? . . .
C(8) N(1) C(7) 121.9(3) ? . . .
N(1) C(8) C(11) 105.3(3) ? . . .
N(1) C(8) C(9) 112.8(3) ? . . .
N(1) C(8) C(10) 105.8(3) ? . . .
N(2) C(11) C(8) 106.3(3) ? . . .
C(14) N(2) C(11) 119.6(3) ? . . .
N(2) C(11) C(12) 106.4(3) ? . . .
N(2) C(11) C(13) 111.4(3) ? . . .
N(2) C(14) C(15) 126.7(4) ? . . .
N(3) C(21) C(22) 116.7(4) ? . . .
N(4) C(22) C(21) 115.2(3) ? . . .
C(26) N(4) C(22) 118.2(3) ? . . .
N(4) C(22) C(23) 121.5(4) ? . . .
N(4) C(26) C(25) 122.2(4) ? . . .
C(31) N(5) C(27) 119.6(4) ? . . .
N(5) C(27) C(28) 122.1(4) ? . . .
N(5) C(31) C(32) 115.5(3) ? . . .
N(5) C(31) C(30) 120.8(4) ? . . .
N(6) C(32) C(31) 114.7(3) ? . . .
C(36) N(6) C(32) 118.5(4) ? . . .
N(6) C(32) C(33) 120.9(4) ? . . .
N(6) C(36) C(35) 122.8(4) ? . . .
C(41) N(7) C(37) 118.9(4) ? . . .
N(7) C(37) C(38) 123.5(4) ? . . .
N(7) C(41) C(42) 116.4(4) ? . . .
N(7) C(41) C(40) 120.9(4) ? . . .
N(8) C(42) C(41) 113.9(3) ? . . .
C(46) N(8) C(42) 118.9(4) ? . . .
N(8) C(42) C(43) 121.4(4) ? . . .
N(8) C(46) C(45) 122.3(4) ? . . .
C(6) C(1) C(2) 118.4(4) ? . . .
C(1) C(2) C(3) 121.2(4) ? . . .
C(1) C(6) C(7) 122.9(4) ? . . .
C(1) C(6) C(5) 120.0(4) ? . . .
C(2) C(3) C(4) 119.5(4) ? . . .
C(3) C(4) C(5) 121.3(4) ? . . .
C(4) C(5) C(6) 119.6(4) ? . . .
C(5) C(6) C(7) 117.0(4) ? . . .
C(11) C(8) C(9) 111.5(3) ? . . .
C(10) C(8) C(9) 108.8(3) ? . . .
C(11) C(8) C(10) 112.6(3) ? . . .
C(8) C(11) C(12) 111.3(3) ? . . .
C(8) C(11) C(13) 111.5(3) ? . . .
C(13) C(11) C(12) 109.7(3) ? . . .
C(14) C(15) C(20) 123.4(4) ? . . .
C(14) C(15) C(16) 116.6(4) ? . . .
C(20) C(15) C(16) 120.0(4) ? . . .
C(15) C(16) C(17) 119.9(4) ? . . .
C(15) C(20) C(19) 117.6(4) ? . . .
C(16) C(17) C(18) 120.8(4) ? . . .
C(17) C(18) C(19) 119.6(4) ? . . .
C(18) C(19) C(20) 122.1(4) ? . . .
C(21) C(22) C(23) 123.3(4) ? . . .
C(22) C(23) C(24) 119.9(4) ? . . .
C(23) C(24) C(25) 118.5(4) ? . . .
C(24) C(25) C(26) 119.6(4) ? . . .
C(27) C(28) C(29) 119.1(4) ? . . .
C(28) C(29) C(30) 119.1(4) ? . . .
C(29) C(30) C(31) 119.2(4) ? . . .
C(30) C(31) C(32) 123.6(4) ? . . .
C(31) C(32) C(33) 124.4(4) ? . . .
C(32) C(33) C(34) 119.9(4) ? . . .
C(33) C(34) C(35) 119.0(4) ? . . .
C(34) C(35) C(36) 118.7(4) ? . . .
C(37) C(38) C(39) 118.0(5) ? . . .
C(38) C(39) C(40) 118.6(5) ? . . .
C(39) C(40) C(41) 120.1(5) ? . . .
C(40) C(41) C(42) 122.7(4) ? . . .
C(41) C(42) C(43) 124.7(4) ? . . .
C(42) C(43) C(44) 119.0(4) ? . . .
C(43) C(44) C(45) 119.3(4) ? . . .
C(44) C(45) C(46) 119.1(4) ? . . .
N(1) C(7) H(4) 117.6894 ? . . .
N(2) C(14) H(17) 116.6644 ? . . .
N(3) C(21) H(21) 121.6417 ? . . .
N(4) C(26) H(25) 118.9129 ? . . .
N(5) C(27) H(26) 118.9293 ? . . .
N(6) C(36) H(33) 118.5952 ? . . .
N(7) C(37) H(34) 118.2696 ? . . .
N(8) C(46) H(41) 118.8365 ? . . .
C(1) C(2) H(1) 119.4048 ? . . .
C(2) C(3) H(2) 120.2506 ? . . .
H(1) C(2) C(3) 119.3946 ? . . .
H(2) C(3) C(4) 120.2467 ? . . .
C(4) C(5) H(3) 120.1892 ? . . .
H(3) C(5) C(6) 120.1819 ? . . .
C(6) C(7) H(4) 117.6886 ? . . .
C(8) C(9) H(7) 109.3501 ? . . .
C(8) C(9) H(5) 109.4307 ? . . .
C(8) C(9) H(6) 109.4706 ? . . .
C(8) C(10) H(10) 109.5611 ? . . .
C(8) C(10) H(8) 109.2592 ? . . .
C(8) C(10) H(9) 109.4647 ? . . .
H(7) C(9) H(5) 109.4610 ? . . .
H(6) C(9) H(5) 109.4871 ? . . .
H(7) C(9) H(6) 109.6275 ? . . .
H(10) C(10) H(8) 109.4737 ? . . .
H(9) C(10) H(8) 109.5787 ? . . .
H(10) C(10) H(9) 109.4897 ? . . .
C(11) C(12) H(11) 109.2885 ? . . .
C(11) C(12) H(13) 109.3771 ? . . .
C(11) C(12) H(12) 109.4713 ? . . .
C(11) C(13) H(15) 109.6292 ? . . .
C(11) C(13) H(16) 109.4683 ? . . .
C(11) C(13) H(14) 109.4365 ? . . .
H(13) C(12) H(11) 109.4706 ? . . .
H(12) C(12) H(11) 109.5651 ? . . .
H(13) C(12) H(12) 109.6541 ? . . .
H(15) C(13) H(14) 109.4725 ? . . .
H(16) C(13) H(14) 109.4903 ? . . .
H(16) C(13) H(15) 109.3305 ? . . .
H(17) C(14) C(15) 116.6727 ? . . .
C(15) C(16) H(18) 120.0743 ? . . .
H(18) C(16) C(17) 120.0753 ? . . .
C(17) C(18) H(19) 120.1839 ? . . .
H(19) C(18) C(19) 120.1801 ? . . .
C(18) C(19) H(20) 118.9558 ? . . .
H(20) C(19) C(20) 118.9630 ? . . .
H(21) C(21) C(22) 121.6449 ? . . .
C(22) C(23) H(22) 120.0727 ? . . .
H(22) C(23) C(24) 120.0673 ? . . .
C(23) C(24) H(23) 120.7388 ? . . .
C(24) C(25) H(24) 120.1788 ? . . .
H(23) C(24) C(25) 120.7313 ? . . .
C(25) C(26) H(25) 118.9138 ? . . .
H(24) C(25) C(26) 120.1849 ? . . .
H(26) C(27) C(28) 118.9287 ? . . .
C(27) C(28) H(27) 120.4394 ? . . .
H(27) C(28) C(29) 120.4545 ? . . .
C(28) C(29) H(28) 120.4438 ? . . .
C(29) C(30) H(29) 120.4142 ? . . .
H(28) C(29) C(30) 120.4395 ? . . .
H(29) C(30) C(31) 120.3982 ? . . .
C(32) C(33) H(30) 120.0558 ? . . .
H(30) C(33) C(34) 120.0547 ? . . .
C(33) C(34) H(31) 120.5096 ? . . .
H(31) C(34) C(35) 120.5209 ? . . .
C(34) C(35) H(32) 120.6474 ? . . .
C(35) C(36) H(33) 118.5888 ? . . .
H(32) C(35) C(36) 120.6433 ? . . .
H(34) C(37) C(38) 118.2650 ? . . .
C(37) C(38) H(35) 120.9799 ? . . .
H(35) C(38) C(39) 120.9916 ? . . .
C(38) C(39) H(36) 120.7120 ? . . .
C(39) C(40) H(37) 119.9325 ? . . .
H(36) C(39) C(40) 120.7154 ? . . .
H(37) C(40) C(41) 119.9448 ? . . .
C(42) C(43) H(38) 120.5200 ? . . .
H(38) C(43) C(44) 120.5134 ? . . .
C(43) C(44) H(39) 120.3759 ? . . .
C(44) C(45) H(40) 120.4257 ? . . .
H(39) C(44) C(45) 120.3682 ? . . .
C(45) C(46) H(41) 118.8290 ? . . .
H(40) C(45) C(46) 120.4355 ? . . .

loop_
_geom_bond_atom_site_label_1
_geom_bond_atom_site_label_2
_geom_bond_distance
_geom_bond_publ_flag
_geom_bond_site_symmetry_1
_geom_bond_site_symmetry_2
Ni(1) N(3) 2.044(3) ? . .
Ni(1) N(4) 2.088(3) ? . .
Ni(1) N(5) 2.080(3) ? . .
Ni(1) N(6) 2.056(3) ? . .
Ni(1) N(7) 2.079(4) ? . .
Ni(1) N(8) 2.080(3) ? . .
Mn(1) O(1) 1.925(3) ? . .
Mn(1) O(1) 2.492(3) ? . 55503
Mn(1) O(2) 1.874(3) ? . .
Mn(1) O(3) 2.075(3) ? . .
Mn(1) N(1) 1.984(3) ? . .
Mn(1) N(2) 1.979(3) ? . .
Cl(1) C(4) 1.756(4) ? . .
Cl(2) C(17) 1.748(5) ? . .
Cl(3) O(4) 1.446(4) ? . .
Cl(3) O(5) 1.431(4) ? . .
Cl(3) O(6) 1.433(4) ? . .
Cl(3) O(7) 1.445(3) ? . .
Cl(4) O(8) 1.407(5) ? . .
Cl(4) O(9) 1.411(4) ? . .
Cl(4) O(10) 1.420(5) ? . .
Cl(4) O(11) 1.433(4) ? . .
O(1) Mn(1) 2.492(3) ? . 55503
O(1) C(1) 1.343(5) ? . .
O(2) C(20) 1.311(5) ? . .
O(3) N(3) 1.318(4) ? . .
N(1) C(7) 1.290(5) ? . .
N(1) C(8) 1.506(5) ? . .
N(2) C(11) 1.509(5) ? . .
N(2) C(14) 1.292(5) ? . .
N(3) C(21) 1.310(5) ? . .
N(4) C(22) 1.357(5) ? . .
N(4) C(26) 1.344(6) ? . .
N(5) C(27) 1.325(6) ? . .
N(5) C(31) 1.344(5) ? . .
N(6) C(32) 1.357(5) ? . .
N(6) C(36) 1.341(5) ? . .
N(7) C(37) 1.335(6) ? . .
N(7) C(41) 1.340(6) ? . .
N(8) C(42) 1.349(5) ? . .
N(8) C(46) 1.340(6) ? . .
C(1) C(2) 1.407(6) ? . .
C(1) C(6) 1.410(6) ? . .
C(2) C(3) 1.383(6) ? . .
C(3) C(4) 1.387(6) ? . .
C(4) C(5) 1.378(6) ? . .
C(5) C(4) 1.378(6) ? . .
C(5) C(6) 1.409(6) ? . .
C(6) C(5) 1.409(6) ? . .
C(6) C(7) 1.442(6) ? . .
C(8) C(9) 1.518(5) ? . .
C(8) C(10) 1.537(6) ? . .
C(8) C(11) 1.561(6) ? . .
C(11) C(12) 1.536(6) ? . .
C(11) C(13) 1.529(6) ? . .
C(14) C(15) 1.446(6) ? . .
C(15) C(16) 1.406(6) ? . .
C(15) C(20) 1.421(6) ? . .
C(16) C(17) 1.376(6) ? . .
C(17) C(18) 1.394(7) ? . .
C(18) C(19) 1.367(6) ? . .
C(19) C(20) 1.403(6) ? . .
C(21) N(3) 1.310(5) ? . .
C(21) C(22) 1.454(6) ? . .
C(22) C(21) 1.454(6) ? . .
C(22) C(23) 1.384(6) ? . .
C(23) C(24) 1.366(6) ? . .
C(24) C(25) 1.385(7) ? . .
C(25) C(26) 1.373(6) ? . .
C(27) C(28) 1.382(7) ? . .
C(28) C(29) 1.366(7) ? . .
C(29) C(30) 1.382(7) ? . .
C(30) C(31) 1.389(6) ? . .
C(31) C(32) 1.486(6) ? . .
C(32) C(33) 1.388(6) ? . .
C(33) C(34) 1.377(6) ? . .
C(34) C(35) 1.380(7) ? . .
C(35) C(36) 1.382(6) ? . .
C(37) C(38) 1.375(7) ? . .
C(38) C(39) 1.398(7) ? . .
C(39) C(40) 1.372(8) ? . .
C(40) C(41) 1.394(6) ? . .
C(41) C(42) 1.480(6) ? . .
C(42) C(43) 1.389(6) ? . .
C(43) C(44) 1.393(6) ? . .
C(44) C(45) 1.365(6) ? . .
C(45) C(46) 1.385(6) ? . .
C(2) H(1) 0.9499 ? . .
C(3) H(2) 0.9500 ? . .
C(5) H(3) 0.9500 ? . .
C(7) H(4) 0.9500 ? . .
C(9) H(5) 0.9599 ? . .
C(9) H(6) 0.9500 ? . .
C(9) H(7) 0.9601 ? . .
C(10) H(8) 0.9600 ? . .
C(10) H(9) 0.9500 ? . .
C(10) H(10) 0.9600 ? . .
C(12) H(11) 0.9601 ? . .
C(12) H(12) 0.9501 ? . .
C(12) H(13) 0.9600 ? . .
C(13) H(14) 0.9600 ? . .
C(13) H(15) 0.9600 ? . .
C(13) H(16) 0.9500 ? . .
C(14) H(17) 0.9500 ? . .
C(16) H(18) 0.9499 ? . .
C(18) H(19) 0.9500 ? . .
C(19) H(20) 0.9499 ? . .
C(21) H(21) 0.9500 ? . .
C(23) H(22) 0.9500 ? . .
C(24) H(23) 0.9500 ? . .
C(25) H(24) 0.9500 ? . .
C(26) H(25) 0.9501 ? . .
C(27) H(26) 0.9499 ? . .
C(28) H(27) 0.9500 ? . .
C(29) H(28) 0.9500 ? . .
C(30) H(29) 0.9500 ? . .
C(33) H(30) 0.9500 ? . .
C(34) H(31) 0.9500 ? . .
C(35) H(32) 0.9500 ? . .
C(36) H(33) 0.9501 ? . .
C(37) H(34) 0.9499 ? . .
C(38) H(35) 0.9500 ? . .
C(39) H(36) 0.9500 ? . .
C(40) H(37) 0.9500 ? . .
C(43) H(38) 0.9500 ? . .
C(44) H(39) 0.9500 ? . .
C(45) H(40) 0.9499 ? . .
C(46) H(41) 0.9500 ? . .
H(3) C(5) 0.9500 ? . .
H(21) C(21) 0.9500 ? . .

loop_
_geom_contact_atom_site_label_1
_geom_contact_atom_site_label_2
_geom_contact_distance
_geom_contact_publ_flag
_geom_contact_site_symmetry_1
_geom_contact_site_symmetry_2
Mn(1) Mn(1) 3.4248(8) ? . 55503
Mn(1) O(1) 2.492(3) ? . 55503
C(39) C(43) 3.497(7) ? . 55603
Ni(1) Mn(1) 12.4474(8) ? 55502 .
Ni(1) Mn(1) 11.6085(8) ? 55502 65501
Ni(1) Mn(1) 11.1104(8) ? 55502 66501
Mn(1) Ni(1) 11.9843(8) ? 56501 55502
